data_4077719
loop_
_publ_author_name
'Cotton, F. Albert'
'Dikarev, Evgeny V.'
'Petrukhina, Marina A.'
'Stiriba, Salah-Eddine'

_publ_section_title
;
 Studies of Dirhodium(II) Tetrakis(trifluoroacetate). 6. The First
 Structural Characterization of Axial Alkyne Complexes,
 Rh2(O2CCF3)4(Ph2C2)n(n= 1, 2):&#x00A0; Diphenylacetylene as a
 Bifunctional Ligand
;
_journal_issue 7
_journal_name_full Organometallics
_journal_page_first 1402
_journal_paper_doi 10.1021/om9909800
_journal_volume 19
_journal_year 2000
_chemical_compound_source synthesized
_chemical_formula_analytical 'not measured'
_chemical_formula_moiety 'Rh2 (O2 C C F3)4 (C6 H5 C C C6 H5)'
_chemical_formula_structural '[Rh2 (O2C2F3)4(Ph2C2)]'
_chemical_formula_sum 'C22 H10 F12 O8 Rh2'
_chemical_formula_weight 836.12
_chemical_melting_point ?
_chemical_name_systematic
; 
 catena-Poly{[tetrakis(\m-trifluoroacetato-\kO,kO')dirhodium(II,II)]-
 -\h2,-\h2-diphenylacetylene}
;
_space_group_IT_number 2
_symmetry_cell_setting triclinic
_symmetry_space_group_name_Hall '-P 1'
_symmetry_space_group_name_H-M 'P -1'
_atom_sites_solution_hydrogens geom
_atom_sites_solution_primary direct
_atom_sites_solution_secondary difmap
_audit_creation_method SHELXL
_cell_angle_alpha 76.795(4)
_cell_angle_beta 84.240(5)
_cell_angle_gamma 68.653(4)
_cell_formula_units_Z 2
_cell_length_a 9.3030(4)
_cell_length_b 9.5423(9)
_cell_length_c 16.3049(6)
_cell_measurement_reflns_used 250
_cell_measurement_temperature 213(2)
_cell_measurement_theta_max 20.8
_cell_measurement_theta_min 7.50
_cell_volume 1312.23(15)
_computing_cell_refinement 'MADNES (Enraf-Nonius, 1989)'
_computing_data_collection 'MADNES (Enraf-Nonius, 1989)'
_computing_data_reduction 'PROCOR (Kabsch, 1988)'
_computing_molecular_graphics 'SHELXTL V.5 (Siemens, 1994)'
_computing_publication_material CIFTAB
_computing_structure_refinement 'SHELXL-93 (Sheldrick, 1993)'
_computing_structure_solution 'SHELXTL V.5 (Siemens, 1994)'
_diffrn_ambient_temperature 213(2)
_diffrn_measurement_device 'Nonius FAST area detector'
_diffrn_measurement_method 'Ellipsoid-mask fitting'
_diffrn_radiation_monochromator graphite
_diffrn_radiation_source 'fine-focus sealed tube'
_diffrn_radiation_type MoK\a
_diffrn_radiation_wavelength 0.71073
_diffrn_reflns_av_R_equivalents 0.0603
_diffrn_reflns_av_sigmaI/netI 0.0419
_diffrn_reflns_limit_h_max 9
_diffrn_reflns_limit_h_min -9
_diffrn_reflns_limit_k_max 10
_diffrn_reflns_limit_k_min -10
_diffrn_reflns_limit_l_max 17
_diffrn_reflns_limit_l_min -17
_diffrn_reflns_number 7178
_diffrn_reflns_theta_max 22.49
_diffrn_reflns_theta_min 2.34
_diffrn_standards_number 'none (area detector data)'
_exptl_absorpt_coefficient_mu 1.390
_exptl_absorpt_correction_type none
_exptl_crystal_colour green
_exptl_crystal_density_diffrn 2.116
_exptl_crystal_density_meas ?
_exptl_crystal_density_method none
_exptl_crystal_description block-shaped
_exptl_crystal_F_000 808
_exptl_crystal_size_max 0.23
_exptl_crystal_size_mid 0.10
_exptl_crystal_size_min 0.10
_refine_diff_density_max 0.655
_refine_diff_density_min -0.696
_refine_diff_density_rms 0.113
_refine_ls_extinction_coef noref
_refine_ls_extinction_method none
_refine_ls_goodness_of_fit_all 1.043
_refine_ls_goodness_of_fit_obs 1.049
_refine_ls_hydrogen_treatment noref
_refine_ls_matrix_type full
_refine_ls_number_parameters 397
_refine_ls_number_reflns 3318
_refine_ls_number_restraints 36
_refine_ls_restrained_S_all 1.075
_refine_ls_restrained_S_obs 1.084
_refine_ls_R_factor_all 0.0411
_refine_ls_R_factor_obs 0.0378
_refine_ls_shift/esd_max -0.001
_refine_ls_shift/esd_mean 0.000
_refine_ls_structure_factor_coef Fsqd
_refine_ls_weighting_details 'w=1/[\s^2^(Fo^2^)+(0.0473P)^2^+4.8524P] where P=(Fo^2^+2Fc^2^)/3'
_refine_ls_weighting_scheme calc
_refine_ls_wR_factor_all 0.0972
_refine_ls_wR_factor_obs 0.0935
_reflns_number_observed 3067
_reflns_number_total 3318
_reflns_observed_criterion >2sigma(I)
_cod_data_source_file om9909800.cif
_cod_data_source_block Rh2(O2CCF3)4(Ph2C2)_(2)
_cod_depositor_comments
;
The following automatic conversions were performed:

'_chemical_melting_point' value 'not measured' was changed to '?' -
the value is undefined or not given.

Automatic conversion script
Id: cif_fix_values 1715 2011-07-08 13:25:40Z adriana 

The following automatic conversions were performed:

'_exptl_crystal_density_meas' value 'not measured' was changed to '?'
- the value is perceived as not measured.

Automatic conversion script
Id: cif_fix_values 3008 2015-01-20 13:52:24Z robertas 

The following automatic conversions were performed:

'_refine_ls_weighting_scheme' value 'calc
w=1/[\s^2^(Fo^2^)+(0.0473P)^2^+4.8524P] where P=(Fo^2^+2Fc^2^)/3' was
changed to 'calc'. New tag '_refine_ls_weighting_details' was
created. The value of the new tag was set to
'w=1/[\s^2^(Fo^2^)+(0.0473P)^2^+4.8524P] where P=(Fo^2^+2Fc^2^)/3'.

Automatic conversion script
Id: cif_fix_values 3143 2015-03-26 13:38:13Z robertas 
;
_cod_original_cell_volume 1312.2(1)
_cod_database_code 4077719

loop_
_symmetry_equiv_pos_as_xyz
'x, y, z'
'-x, -y, -z'

loop_
_atom_site_aniso_label
_atom_site_aniso_U_11
_atom_site_aniso_U_22
_atom_site_aniso_U_33
_atom_site_aniso_U_23
_atom_site_aniso_U_13
_atom_site_aniso_U_12
Rh1 0.0176(3) 0.0304(3) 0.0210(3) -0.0102(2) 0.0017(2) -0.0103(2)
Rh2 0.0187(3) 0.0352(3) 0.0242(3) -0.0136(2) 0.0040(2) -0.0128(2)
O1 0.023(2) 0.033(2) 0.032(2) -0.009(2) 0.003(2) -0.010(2)
O2 0.024(2) 0.059(3) 0.023(2) -0.016(2) 0.005(2) -0.021(2)
O3 0.024(2) 0.032(2) 0.036(2) -0.012(2) 0.003(2) -0.011(2)
O4 0.022(2) 0.047(2) 0.025(2) -0.018(2) 0.003(2) -0.014(2)
O5 0.025(2) 0.035(2) 0.034(2) -0.010(2) 0.005(2) -0.014(2)
O6 0.029(2) 0.052(2) 0.024(2) -0.017(2) 0.006(2) -0.022(2)
O7 0.021(2) 0.036(2) 0.041(2) -0.016(2) 0.004(2) -0.007(2)
O8 0.020(2) 0.046(2) 0.032(2) -0.018(2) 0.002(2) -0.015(2)
C1 0.030(3) 0.034(3) 0.022(3) -0.010(2) -0.002(2) -0.012(3)
C2 0.032(4) 0.037(3) 0.028(3) -0.012(2) -0.003(3) -0.018(3)
C3 0.026(3) 0.034(3) 0.032(3) -0.015(2) -0.004(3) -0.011(3)
C4 0.023(3) 0.028(3) 0.025(3) -0.011(2) -0.002(2) -0.008(2)
C5 0.039(4) 0.039(3) 0.027(3) -0.012(3) 0.003(3) -0.016(3)
C6 0.048(4) 0.063(4) 0.034(3) -0.025(3) 0.010(3) -0.032(3)
C7 0.031(3) 0.044(4) 0.045(4) -0.021(3) -0.003(3) -0.006(3)
C8 0.022(3) 0.052(4) 0.044(4) -0.024(3) 0.006(3) -0.015(3)
C9 0.018(3) 0.033(3) 0.033(3) -0.010(2) 0.007(2) -0.012(2)
C10 0.020(3) 0.030(3) 0.033(3) -0.005(2) 0.004(3) -0.010(2)
C11 0.024(3) 0.037(3) 0.023(3) -0.006(2) 0.000(2) -0.013(2)
C12 0.044(4) 0.038(3) 0.031(3) -0.007(3) 0.001(3) -0.011(3)
C13 0.066(5) 0.052(4) 0.034(4) -0.021(3) 0.007(3) -0.023(4)
C14 0.051(4) 0.069(5) 0.022(3) -0.010(3) 0.001(3) -0.032(4)
C15 0.032(3) 0.051(4) 0.033(3) 0.003(3) -0.007(3) -0.015(3)
C16 0.032(3) 0.046(3) 0.027(3) -0.010(3) 0.001(3) -0.014(3)
C17 0.018(3) 0.036(3) 0.023(3) -0.003(2) 0.000(2) -0.015(2)
C18 0.022(3) 0.036(3) 0.036(3) -0.011(3) -0.003(2) -0.013(2)
C19 0.027(3) 0.044(4) 0.040(3) 0.002(3) -0.006(3) -0.011(3)
C20 0.015(3) 0.066(4) 0.026(3) -0.013(3) 0.006(2) -0.019(3)
C21 0.038(3) 0.054(4) 0.028(3) -0.021(3) 0.013(3) -0.026(3)
C22 0.030(3) 0.031(3) 0.027(3) -0.006(2) 0.003(2) -0.012(2)

loop_
_atom_site_label
_atom_site_type_symbol
_atom_site_fract_x
_atom_site_fract_y
_atom_site_fract_z
_atom_site_U_iso_or_equiv
_atom_site_thermal_displace_type
_atom_site_occupancy
_atom_site_calc_flag
_atom_site_refinement_flags
_atom_site_disorder_group
Rh1 Rh 0.28989(5) 0.74757(4) 0.73974(2) 0.0218(2) Uani 1 d . .
Rh2 Rh 0.04899(5) 0.74065(5) 0.80954(2) 0.0242(2) Uani 1 d . .
O1 O 0.3815(4) 0.5162(4) 0.7786(2) 0.0295(9) Uani 1 d . .
O2 O 0.3434(4) 0.7815(5) 0.8498(2) 0.0327(9) Uani 1 d . .
O3 O 0.1868(4) 0.9788(4) 0.7037(2) 0.0299(9) Uani 1 d . .
O4 O 0.2112(4) 0.7120(4) 0.6370(2) 0.0292(9) Uani 1 d . .
O5 O 0.1564(4) 0.5076(4) 0.8420(2) 0.0305(9) Uani 1 d . .
O6 O 0.1244(4) 0.7646(5) 0.9167(2) 0.0316(9) Uani 1 d . .
O7 O -0.0362(4) 0.9752(4) 0.7713(2) 0.0329(9) Uani 1 d . .
O8 O -0.0175(4) 0.7182(4) 0.7002(2) 0.0300(9) Uani 1 d . .
C1 C 0.2939(6) 0.4498(6) 0.8180(3) 0.0277(13) Uani 1 d . .
C2 C 0.2535(7) 0.7801(6) 0.9115(3) 0.0294(13) Uani 1 d . .
C3 C 0.0522(6) 1.0397(6) 0.7303(3) 0.0286(13) Uani 1 d . .
C4 C 0.0772(6) 0.7086(6) 0.6399(3) 0.0244(12) Uani 1 d . .
C5 C 0.3614(7) 0.2750(7) 0.8379(3) 0.0335(13) Uani 1 d D 1
F1 F 0.5049(11) 0.2111(12) 0.8484(7) 0.051(4) Uiso 0.50 d PD 1
F2 F 0.3282(9) 0.2315(9) 0.7680(5) 0.033(2) Uiso 0.50 d PD 1
F3 F 0.2858(10) 0.2118(9) 0.9018(5) 0.047(2) Uiso 0.50 d PD 1
C5X C 0.3614(7) 0.2750(7) 0.8379(3) 0.990 Uiso 0.00 d PD 2
F1X F 0.5209(8) 0.2285(10) 0.8295(6) 0.028(3) Uiso 0.500(3) d PD 2
F2X F 0.3136(10) 0.2090(11) 0.7914(6) 0.049(3) Uiso 0.50 d PD 2
F3X F 0.3369(9) 0.2181(8) 0.9193(4) 0.039(2) Uiso 0.50 d PD 2
C6 C 0.3128(8) 0.7946(8) 0.9919(4) 0.043(2) Uani 1 d D 3
F4 F 0.4012(14) 0.8847(14) 0.9748(5) 0.019(2) Uiso 0.40 d PD 3
F5 F 0.1934(11) 0.8590(17) 1.0429(7) 0.052(4) Uiso 0.40 d PD 3
F6 F 0.3948(16) 0.6602(11) 1.0344(8) 0.048(3) Uiso 0.40 d PD 3
C6X C 0.3128(8) 0.7946(8) 0.9919(4) 0.990 Uiso 0.00 d PD 4
F4X F 0.3490(12) 0.9175(9) 0.9800(5) 0.045(3) Uiso 0.500(3) d PD 4
F5X F 0.2163(9) 0.7962(12) 1.0568(4) 0.031(2) Uiso 0.50 d PD 4
F6X F 0.4425(11) 0.6619(8) 1.0185(5) 0.042(3) Uiso 0.50 d PD 4
C6Y C 0.3128(8) 0.7946(8) 0.9919(4) 0.990 Uiso 0.00 d PD 5
F4Y F 0.4409(34) 0.8266(52) 0.9856(28) 0.063(17) Uiso 0.100(3) d PD 5
F5Y F 0.1997(39) 0.9445(34) 0.9987(30) 0.073(12) Uiso 0.10 d PD 5
F6Y F 0.2915(45) 0.7114(39) 1.0619(16) 0.039(8) Uiso 0.10 d PD 5
C7 C -0.0124(7) 1.2141(7) 0.7130(4) 0.0396(15) Uani 1 d D 6
F7 F -0.0157(12) 1.2727(13) 0.7755(6) 0.044(4) Uiso 0.50 d PD 6
F8 F 0.0832(13) 1.2743(13) 0.6568(6) 0.042(4) Uiso 0.50 d PD 6
F9 F -0.1461(8) 1.2726(8) 0.6734(6) 0.042(2) Uiso 0.50 d PD 6
C7X C -0.0124(7) 1.2141(7) 0.7130(4) 0.990 Uiso 0.00 d PD 7
F7X F 0.0025(13) 1.2467(14) 0.7907(6) 0.050(4) Uiso 0.500(3) d PD 7
F8X F 0.0509(15) 1.2808(16) 0.6519(7) 0.063(5) Uiso 0.50 d PD 7
F9X F -0.1677(9) 1.2695(9) 0.7065(6) 0.048(2) Uiso 0.50 d PD 7
C8 C 0.0257(6) 0.6921(7) 0.5575(4) 0.0368(14) Uani 1 d D 8
F10 F 0.1324(8) 0.5982(9) 0.5179(5) 0.037(2) Uiso 0.50 d PD 8
F11 F -0.0117(12) 0.8308(9) 0.5040(6) 0.047(3) Uiso 0.50 d PD 8
F12 F -0.0984(9) 0.6449(11) 0.5731(5) 0.046(2) Uiso 0.50 d PD 8
C8X C 0.0257(6) 0.6921(7) 0.5575(4) 0.990 Uiso 0.00 d PD 9
F10X F 0.1153(8) 0.5547(8) 0.5414(5) 0.035(2) Uiso 0.500(3) d PD 9
F11X F 0.0329(13) 0.8058(11) 0.4948(6) 0.057(3) Uiso 0.50 d PD 9
F12X F -0.1206(8) 0.7018(10) 0.5596(5) 0.033(2) Uiso 0.50 d PD 9
C9 C 0.5042(6) 0.7680(6) 0.6378(4) 0.0269(12) Uani 1 d . .
C10 C 0.5579(6) 0.7443(6) 0.7061(4) 0.0279(12) Uani 1 d . .
C11 C 0.4699(6) 0.7871(6) 0.5508(3) 0.0279(12) Uani 1 d . .
C12 C 0.5485(7) 0.6680(7) 0.5094(4) 0.0391(15) Uani 1 d . .
H12 H 0.6219(7) 0.5773(7) 0.5382(4) 0.047 Uiso 1 calc R .
C13 C 0.5188(8) 0.6829(8) 0.4260(4) 0.049(2) Uani 1 d . .
H13 H 0.5725(8) 0.6027(8) 0.3977(4) 0.058 Uiso 1 calc R .
C14 C 0.4108(8) 0.8151(8) 0.3843(4) 0.044(2) Uani 1 d . .
H14 H 0.3889(8) 0.8239(8) 0.3279(4) 0.053 Uiso 1 calc R .
C15 C 0.3347(7) 0.9345(7) 0.4242(4) 0.0402(15) Uani 1 d . .
H15 H 0.2632(7) 1.0257(7) 0.3946(4) 0.048 Uiso 1 calc R .
C16 C 0.3631(7) 0.9209(7) 0.5080(3) 0.0348(13) Uani 1 d . .
H16 H 0.3101(7) 1.0022(7) 0.5356(3) 0.042 Uiso 1 calc R .
C17 C 0.6462(6) 0.7199(6) 0.7783(3) 0.0245(12) Uani 1 d . .
C18 C 0.7257(6) 0.5705(6) 0.8216(3) 0.0300(13) Uani 1 d . .
H18 H 0.7172(6) 0.4863(6) 0.8045(3) 0.036 Uiso 1 calc R .
C19 C 0.8159(7) 0.5458(7) 0.8885(4) 0.0388(14) Uani 1 d . .
H19 H 0.8680(7) 0.4448(7) 0.9175(4) 0.047 Uiso 1 calc R .
C20 C 0.8308(6) 0.6691(7) 0.9139(3) 0.0345(14) Uani 1 d . .
H20 H 0.8950(6) 0.6518(7) 0.9589(3) 0.041 Uiso 1 calc R .
C21 C 0.7515(7) 0.8162(7) 0.8730(3) 0.0359(14) Uani 1 d . .
H21 H 0.7596(7) 0.8998(7) 0.8910(3) 0.043 Uiso 1 calc R .
C22 C 0.6589(6) 0.8429(6) 0.8048(3) 0.0290(12) Uani 1 d . .
H22 H 0.6052(6) 0.9441(6) 0.7769(3) 0.035 Uiso 1 calc R .

loop_
_atom_type_symbol
_atom_type_description
_atom_type_scat_dispersion_real
_atom_type_scat_dispersion_imag
_atom_type_scat_source
C C 0.0033 0.0016 'International Tables Vol C Tables 4.2.6.8 and 6.1.1.4'
H H 0.0000 0.0000 'International Tables Vol C Tables 4.2.6.8 and 6.1.1.4'
O O 0.0106 0.0060 'International Tables Vol C Tables 4.2.6.8 and 6.1.1.4'
F F 0.0171 0.0103 'International Tables Vol C Tables 4.2.6.8 and 6.1.1.4'
Rh Rh -1.1178 0.9187 'International Tables Vol C Tables 4.2.6.8 and 6.1.1.4'

loop_
_geom_angle_atom_site_label_1
_geom_angle_atom_site_label_2
_geom_angle_atom_site_label_3
_geom_angle
_geom_angle_site_symmetry_1
_geom_angle_site_symmetry_3
_geom_angle_publ_flag
O1 Rh1 O3 176.82(14) . . y
O1 Rh1 O2 91.7(2) . . y
O3 Rh1 O2 88.2(2) . . y
O1 Rh1 O4 87.88(15) . . y
O3 Rh1 O4 91.78(15) . . y
O2 Rh1 O4 172.78(15) . . y
O1 Rh1 Rh2 88.73(10) . . y
O3 Rh1 Rh2 88.10(10) . . y
O2 Rh1 Rh2 86.04(10) . . y
O4 Rh1 Rh2 86.74(10) . . y
O1 Rh1 C10 87.5(2) . . n
O3 Rh1 C10 95.6(2) . . n
O2 Rh1 C10 79.7(2) . . n
O4 Rh1 C10 107.5(2) . . n
Rh2 Rh1 C10 165.15(13) . . y
O1 Rh1 C9 95.4(2) . . n
O3 Rh1 C9 87.7(2) . . n
O2 Rh1 C9 106.3(2) . . n
O4 Rh1 C9 80.9(2) . . n
Rh2 Rh1 C9 166.84(14) . . y
C10 Rh1 C9 28.0(2) . . n
O8 Rh2 O6 177.42(14) . . y
O8 Rh2 O5 89.92(15) . . y
O6 Rh2 O5 90.2(2) . . y
O8 Rh2 O7 90.3(2) . . y
O6 Rh2 O7 89.3(2) . . y
O5 Rh2 O7 173.79(14) . . y
O8 Rh2 Rh1 88.40(10) . . y
O6 Rh2 Rh1 89.04(10) . . y
O5 Rh2 Rh1 86.64(10) . . y
O7 Rh2 Rh1 87.16(11) . . y
O8 Rh2 C20 99.1(2) . 1_455 n
O6 Rh2 C20 83.4(2) . 1_455 n
O5 Rh2 C20 80.6(2) . 1_455 n
O7 Rh2 C20 105.5(2) . 1_455 n
Rh1 Rh2 C20 165.10(13) . 1_455 y
O8 Rh2 C21 91.5(2) . 1_455 n
O6 Rh2 C21 90.9(2) . 1_455 n
O5 Rh2 C21 108.7(2) . 1_455 n
O7 Rh2 C21 77.5(2) . 1_455 n
Rh1 Rh2 C21 164.68(13) . 1_455 y
C20 Rh2 C21 29.1(2) 1_455 1_455 n
C1 O1 Rh1 117.2(3) . . n
C2 O2 Rh1 119.7(4) . . n
C3 O3 Rh1 118.0(4) . . n
C4 O4 Rh1 118.5(3) . . n
C1 O5 Rh2 118.4(3) . . n
C2 O6 Rh2 116.2(3) . . n
C3 O7 Rh2 118.0(3) . . n
C4 O8 Rh2 117.5(3) . . n
O1 C1 O5 128.9(5) . . n
O1 C1 C5X 115.7(5) . . n
O5 C1 C5X 115.4(5) . . n
O1 C1 C5 115.7(5) . . n
O5 C1 C5 115.4(5) . . n
O2 C2 O6 128.9(5) . . n
O2 C2 C6Y 114.4(5) . . n
O6 C2 C6Y 116.6(5) . . n
O2 C2 C6 114.4(5) . . n
O6 C2 C6 116.6(5) . . n
O2 C2 C6X 114.4(5) . . n
O6 C2 C6X 116.6(5) . . n
O3 C3 O7 128.4(5) . . n
O3 C3 C7X 116.5(5) . . n
O7 C3 C7X 115.0(5) . . n
O3 C3 C7 116.5(5) . . n
O7 C3 C7 115.0(5) . . n
O8 C4 O4 128.6(5) . . n
O8 C4 C8X 117.0(5) . . n
O4 C4 C8X 114.3(5) . . n
O8 C4 C8 117.0(5) . . n
O4 C4 C8 114.3(5) . . n
F1 C5 F3 109.6(8) . . n
F1 C5 F2 106.7(7) . . n
F3 C5 F2 103.5(7) . . n
F1 C5 C1 118.2(7) . . n
F3 C5 C1 112.7(5) . . n
F2 C5 C1 104.9(5) . . n
F2X C5X F3X 108.9(7) . . n
F2X C5X F1X 108.1(6) . . n
F3X C5X F1X 104.0(7) . . n
F2X C5X C1 115.1(6) . . n
F3X C5X C1 111.1(5) . . n
F1X C5X C1 108.9(6) . . n
F6 C6 F4 108.4(9) . . n
F6 C6 F5 107.4(9) . . n
F4 C6 F5 107.5(8) . . n
F6 C6 C2 110.9(7) . . n
F4 C6 C2 111.6(6) . . n
F5 C6 C2 110.9(7) . . n
F4X C6X F5X 108.2(7) . . n
F4X C6X F6X 110.4(7) . . n
F5X C6X F6X 103.6(7) . . n
F4X C6X C2 111.4(6) . . n
F5X C6X C2 114.5(6) . . n
F6X C6X C2 108.5(5) . . n
F6Y C6Y F4Y 115.4(22) . . n
F6Y C6Y F5Y 101.5(19) . . n
F4Y C6Y F5Y 99.8(20) . . n
F6Y C6Y C2 119.0(15) . . n
F4Y C6Y C2 117.3(20) . . n
F5Y C6Y C2 97.7(18) . . n
F7 C7 F9 112.6(8) . . n
F7 C7 F8 101.7(8) . . n
F9 C7 F8 103.1(8) . . n
F7 C7 C3 115.1(7) . . n
F9 C7 C3 112.6(6) . . n
F8 C7 C3 110.5(6) . . n
F8X C7X F9X 111.4(9) . . n
F8X C7X F7X 113.5(9) . . n
F9X C7X F7X 100.5(7) . . n
F8X C7X C3 115.5(8) . . n
F9X C7X C3 111.7(6) . . n
F7X C7X C3 102.9(7) . . n
F10 C8 F11 105.0(7) . . n
F10 C8 F12 109.0(6) . . n
F11 C8 F12 110.8(7) . . n
F10 C8 C4 114.5(5) . . n
F11 C8 C4 107.8(6) . . n
F12 C8 C4 109.6(6) . . n
F11X C8X F12X 104.3(7) . . n
F11X C8X F10X 111.2(7) . . n
F12X C8X F10X 108.5(6) . . n
F11X C8X C4 110.8(6) . . n
F12X C8X C4 113.4(5) . . n
F10X C8X C4 108.6(5) . . n
C10 C9 C11 169.2(6) . . y
C10 C9 Rh1 75.6(4) . . n
C11 C9 Rh1 114.6(4) . . n
C9 C10 C17 169.3(6) . . y
C9 C10 Rh1 76.5(4) . . n
C17 C10 Rh1 114.2(3) . . n
C16 C11 C12 119.9(5) . . n
C16 C11 C9 121.6(5) . . n
C12 C11 C9 118.5(5) . . n
C13 C12 C11 119.9(6) . . n
C14 C13 C12 119.9(6) . . n
C15 C14 C13 120.6(6) . . n
C14 C15 C16 120.1(6) . . n
C11 C16 C15 119.6(5) . . n
C22 C17 C18 118.9(5) . . n
C22 C17 C10 120.8(5) . . n
C18 C17 C10 120.2(5) . . n
C19 C18 C17 120.6(5) . . n
C18 C19 C20 120.3(5) . . n
C21 C20 C19 119.7(5) . . y
C20 C21 C22 120.5(5) . . y
C17 C22 C21 119.9(5) . . n

loop_
_geom_bond_atom_site_label_1
_geom_bond_atom_site_label_2
_geom_bond_distance
_geom_bond_site_symmetry_2
_geom_bond_publ_flag
Rh1 O1 2.026(4) . y
Rh1 O3 2.028(4) . y
Rh1 O2 2.034(4) . y
Rh1 O4 2.036(3) . y
Rh1 Rh2 2.4256(6) . y
Rh1 C10 2.489(5) . y
Rh1 C9 2.499(5) . y
Rh2 O8 2.025(4) . y
Rh2 O6 2.035(4) . y
Rh2 O5 2.043(4) . y
Rh2 O7 2.048(4) . y
Rh2 C20 2.696(5) 1_455 y
Rh2 C21 2.750(6) 1_455 y
O1 C1 1.250(7) . n
O2 C2 1.242(7) . n
O3 C3 1.253(7) . n
O4 C4 1.254(7) . n
O5 C1 1.256(7) . n
O6 C2 1.255(7) . n
O7 C3 1.255(7) . n
O8 C4 1.249(6) . n
C1 C5X 1.521(8) . n
C1 C5 1.521(8) . n
C2 C6Y 1.525(8) . n
C2 C6 1.525(8) . n
C2 C6X 1.525(8) . n
C3 C7X 1.517(8) . n
C3 C7 1.517(8) . n
C4 C8X 1.530(8) . n
C4 C8 1.530(8) . n
C5 F1 1.261(10) . n
C5 F3 1.349(9) . n
C5 F2 1.395(9) . n
C5X F2X 1.287(10) . n
C5X F3X 1.345(9) . n
C5X F1X 1.387(10) . n
C6 F6 1.302(11) . n
C6 F4 1.361(10) . n
C6 F5 1.361(11) . n
C6X F4X 1.302(10) . n
C6X F5X 1.317(9) . n
C6X F6X 1.410(10) . n
C6Y F6Y 1.28(2) . n
C6Y F4Y 1.32(2) . n
C6Y F5Y 1.46(2) . n
C7 F7 1.263(11) . n
C7 F9 1.330(9) . n
C7 F8 1.389(11) . n
C7X F8X 1.268(12) . n
C7X F9X 1.352(9) . n
C7X F7X 1.402(11) . n
C8 F10 1.302(9) . n
C8 F11 1.354(10) . n
C8 F12 1.366(9) . n
C8X F11X 1.327(11) . n
C8X F12X 1.328(9) . n
C8X F10X 1.342(9) . n
C9 C10 1.206(8) . y
C9 C11 1.443(8) . n
C10 C17 1.430(8) . n
C11 C16 1.383(8) . n
C11 C12 1.388(8) . n
C12 C13 1.381(9) . n
C13 C14 1.373(9) . n
C14 C15 1.372(9) . n
C15 C16 1.386(8) . n
C17 C22 1.386(7) . n
C17 C18 1.398(8) . n
C18 C19 1.369(8) . n
C19 C20 1.389(9) . n
C20 C21 1.369(9) . y
C21 C22 1.395(8) . n
